data_4067304
loop_
_publ_author_name
'Lorber, Christian'
'Vendier, Laure'

_publ_section_title
;
 Imido&#x2212;Titanium/Molybdenum Heterobimetallic Systems. Switching from
 \h6-Arene to Fischer-Type Aminocarbene Complexes by Tuning Reactivity
 Conditions
;
_journal_issue 5
_journal_name_full Organometallics
_journal_page_first 1127
_journal_paper_doi 10.1021/om900825a
_journal_volume 29
_journal_year 2010
_chemical_compound_source 'synthesis as described'
_chemical_formula_moiety 'C26 H43 Mo1 N5 O6 Ti1'
_chemical_formula_sum 'C26 H43 Mo N5 O6 Ti'
_chemical_formula_weight 665.49
_chemical_name_systematic
;
 ?
;
_space_group_IT_number 14
_symmetry_cell_setting monoclinic
_symmetry_Int_Tables_number 14
_symmetry_space_group_name_Hall '-P 2yn'
_symmetry_space_group_name_H-M 'P 1 21/n 1'
_atom_sites_solution_hydrogens geom
_atom_sites_solution_primary direct
_atom_sites_solution_secondary difmap
_cell_angle_alpha 90
_cell_angle_beta 113.001(6)
_cell_angle_gamma 90
_cell_formula_units_Z 4
_cell_length_a 10.6408(5)
_cell_length_b 25.6907(10)
_cell_length_c 13.1933(7)
_cell_measurement_reflns_used 11522
_cell_measurement_temperature 180
_cell_measurement_theta_max 32.1106
_cell_measurement_theta_min 2.6156
_cell_measurement_wavelength 0.71073
_cell_volume 3319.9(3)
_computing_cell_refinement 'CrysAlis RED, Oxford Diffraction Ltd.'
_computing_data_collection 'CrysAlis CCD, Oxford Diffraction Ltd.'
_computing_data_reduction 'CrysAlis RED, Oxford Diffraction Ltd.'
_computing_molecular_graphics 'Ortep-3 for Windows (Farrugia, 1997)'
_computing_publication_material 'WinGX publication routines (Farrugia, 1999)'
_computing_structure_refinement 'SHELXL-97 (Sheldrick, 1997)'
_computing_structure_solution 'SIR92 (Giacovazzo et al, 1993)'
_diffrn_ambient_temperature 180
_diffrn_measured_fraction_theta_full 0.999
_diffrn_measured_fraction_theta_max 0.999
_diffrn_measurement_device_type 'Oxford Diffraction Xcalibur'
_diffrn_measurement_method \w-\f
_diffrn_orient_matrix_UB_11 -0.0102372196
_diffrn_orient_matrix_UB_12 -0.024503346
_diffrn_orient_matrix_UB_13 0.0202972122
_diffrn_orient_matrix_UB_21 -0.0649425816
_diffrn_orient_matrix_UB_22 0.0082998249
_diffrn_orient_matrix_UB_23 -0.0031579451
_diffrn_orient_matrix_UB_31 -0.0302747931
_diffrn_orient_matrix_UB_32 -0.009566345
_diffrn_orient_matrix_UB_33 -0.0547640115
_diffrn_radiation_monochromator graphite
_diffrn_radiation_source 'fine-focus sealed tube'
_diffrn_radiation_type MoK\a
_diffrn_radiation_wavelength 0.71073
_diffrn_reflns_av_R_equivalents 0.0352
_diffrn_reflns_av_unetI/netI 0.0354
_diffrn_reflns_limit_h_max 13
_diffrn_reflns_limit_h_min -13
_diffrn_reflns_limit_k_max 32
_diffrn_reflns_limit_k_min -32
_diffrn_reflns_limit_l_max 13
_diffrn_reflns_limit_l_min -16
_diffrn_reflns_number 25658
_diffrn_reflns_theta_full 26.37
_diffrn_reflns_theta_max 26.37
_diffrn_reflns_theta_min 2.62
_diffrn_standards_decay_% 0
_diffrn_standards_interval_count 0
_diffrn_standards_interval_time 0
_diffrn_standards_number 0
_exptl_absorpt_coefficient_mu 0.66
_exptl_absorpt_correction_T_max 0.998
_exptl_absorpt_correction_T_min 0.85648
_exptl_absorpt_correction_type multi-scan
_exptl_absorpt_process_details
;
        CrysAlis RED, Oxford Diffraction Ltd.,
        Version 1.171.32.27 (release 29-05-2008 CrysAlis171 .NET)
        (compiled May 29 2008,13:12:44)
        Empirical absorption correction using spherical harmonics,
 implemented in SCALE3 ABSPACK scaling algorithm.
;
_exptl_crystal_colour yellow
_exptl_crystal_density_diffrn 1.331
_exptl_crystal_density_method 'not measured'
_exptl_crystal_description parallelepiped
_exptl_crystal_F_000 1384
_exptl_crystal_size_max 0.25
_exptl_crystal_size_mid 0.18
_exptl_crystal_size_min 0.08
_refine_diff_density_max 0.431
_refine_diff_density_min -0.5
_refine_diff_density_rms 0.052
_refine_ls_extinction_method none
_refine_ls_goodness_of_fit_ref 1.031
_refine_ls_hydrogen_treatment constr
_refine_ls_matrix_type full
_refine_ls_number_parameters 363
_refine_ls_number_reflns 6789
_refine_ls_number_restraints 0
_refine_ls_restrained_S_all 1.031
_refine_ls_R_factor_all 0.0479
_refine_ls_R_factor_gt 0.0292
_refine_ls_shift/su_max 0.001
_refine_ls_shift/su_mean 0
_refine_ls_structure_factor_coef Fsqd
_refine_ls_weighting_details 'calc w=1/[\s^2^(Fo^2^)+(0.0362P)^2^+0.0221P] where P=(Fo^2^+2Fc^2^)/3'
_refine_ls_weighting_scheme calc
_refine_ls_wR_factor_gt 0.0658
_refine_ls_wR_factor_ref 0.0698
_reflns_number_gt 5133
_reflns_number_total 6789
_reflns_threshold_expression >2\s(I)
_cod_data_source_file om900825a_si_001.cif
_cod_data_source_block 6
_cod_database_code 4067304

loop_
_symmetry_equiv_pos_as_xyz
'x, y, z'
'-x+1/2, y+1/2, -z+1/2'
'-x, -y, -z'
'x-1/2, -y-1/2, z-1/2'

loop_
_atom_site_label
_atom_site_type_symbol
_atom_site_fract_x
_atom_site_fract_y
_atom_site_fract_z
_atom_site_U_iso_or_equiv
_atom_site_adp_type
_atom_site_occupancy
_atom_site_symmetry_multiplicity
_atom_site_calc_flag
_atom_site_refinement_flags
C1 C 0.8892(2) 0.19531(8) 0.30258(16) 0.0262(4) Uani 1 1 d .
C2 C 0.7090(2) 0.12873(10) 0.2510(2) 0.0485(7) Uani 1 1 d .
H2A H 0.6546 0.1315 0.1737 0.073 Uiso 1 1 d .
H2B H 0.6532 0.1164 0.2883 0.073 Uiso 1 1 d .
H2C H 0.7823 0.1046 0.2627 0.073 Uiso 1 1 d .
C3 C 0.6743(3) 0.21074(10) 0.3292(2) 0.0534(7) Uani 1 1 d .
H3A H 0.665 0.1945 0.3915 0.08 Uiso 1 1 calc R
H3B H 0.5863 0.2131 0.2697 0.08 Uiso 1 1 calc R
H3C H 0.7117 0.245 0.3492 0.08 Uiso 1 1 calc R
C4 C 1.0535(2) 0.27964(8) 0.2308(2) 0.0369(5) Uani 1 1 d .
C5 C 0.8092(3) 0.30630(9) 0.2445(2) 0.0436(6) Uani 1 1 d .
C6 C 0.9325(3) 0.27874(13) 0.4863(2) 0.0675(9) Uani 1 1 d .
C7 C 1.1670(3) 0.24415(9) 0.45070(19) 0.0402(6) Uani 1 1 d .
C8 C 1.3415(2) 0.08392(10) 0.2334(2) 0.0420(6) Uani 1 1 d .
H8A H 1.3571 0.099 0.1728 0.063 Uiso 1 1 calc R
H8B H 1.3059 0.0493 0.2143 0.063 Uiso 1 1 calc R
H8C H 1.426 0.0825 0.2968 0.063 Uiso 1 1 calc R
C9 C 1.2882(2) 0.16926(9) 0.2762(2) 0.0479(6) Uani 1 1 d .
H9A H 1.3721 0.1717 0.34 0.072 Uiso 1 1 calc R
H9B H 1.2193 0.1897 0.2876 0.072 Uiso 1 1 calc R
H9C H 1.302 0.1822 0.213 0.072 Uiso 1 1 calc R
C10 C 1.2802(2) 0.09190(10) 0.51416(19) 0.0439(6) Uani 1 1 d .
H10A H 1.3008 0.0964 0.5912 0.066 Uiso 1 1 calc R
H10B H 1.3406 0.1131 0.4934 0.066 Uiso 1 1 calc R
H10C H 1.292 0.056 0.4997 0.066 Uiso 1 1 calc R
C11 C 1.0446(3) 0.07971(11) 0.4890(2) 0.0500(7) Uani 1 1 d .
H11A H 1.0442 0.0434 0.4721 0.075 Uiso 1 1 calc R
H11B H 0.9541 0.0936 0.4532 0.075 Uiso 1 1 calc R
H11C H 1.0745 0.0841 0.5672 0.075 Uiso 1 1 calc R
C12 C 0.9646(3) 0.16254(9) 0.0425(2) 0.0501(7) Uani 1 1 d .
H12A H 1.0573 0.1689 0.0515 0.075 Uiso 1 1 calc R
H12B H 0.9369 0.1885 0.082 0.075 Uiso 1 1 calc R
H12C H 0.9063 0.1642 -0.0343 0.075 Uiso 1 1 calc R
C13 C 0.9876(3) 0.07041(9) 0.02145(18) 0.0413(6) Uani 1 1 d .
H13A H 0.9263 0.0731 -0.0544 0.062 Uiso 1 1 calc R
H13B H 0.9787 0.0367 0.0491 0.062 Uiso 1 1 calc R
H13C H 1.0798 0.0752 0.0274 0.062 Uiso 1 1 calc R
C14 C 1.02900(19) -0.01918(7) 0.25385(15) 0.0222(4) Uani 1 1 d .
C15 C 0.8945(2) -0.03869(8) 0.19801(16) 0.0255(4) Uani 1 1 d .
C16 C 0.8737(2) -0.09200(8) 0.18542(18) 0.0319(5) Uani 1 1 d .
H16 H 0.7857 -0.1047 0.1483 0.038 Uiso 1 1 calc R
C17 C 0.9809(2) -0.12667(8) 0.22678(19) 0.0357(5) Uani 1 1 d .
H17 H 0.9653 -0.1623 0.2173 0.043 Uiso 1 1 calc R
C18 C 1.1111(2) -0.10800(8) 0.28215(17) 0.0323(5) Uani 1 1 d .
H18 H 1.1829 -0.1315 0.3105 0.039 Uiso 1 1 calc R
C19 C 1.1383(2) -0.05527(8) 0.29696(16) 0.0252(4) Uani 1 1 d .
C20 C 0.7730(2) -0.00247(8) 0.15330(17) 0.0275(5) Uani 1 1 d .
H20 H 0.8079 0.0333 0.1632 0.033 Uiso 1 1 calc R
C21 C 0.6901(2) -0.01064(10) 0.03034(18) 0.0432(6) Uani 1 1 d .
H21A H 0.7495 -0.0084 -0.0087 0.065 Uiso 1 1 calc R
H21B H 0.6209 0.0157 0.0037 0.065 Uiso 1 1 calc R
H21C H 0.6479 -0.0444 0.0187 0.065 Uiso 1 1 calc R
C22 C 0.6816(2) -0.00792(9) 0.21753(19) 0.0403(6) Uani 1 1 d .
H22A H 0.6444 -0.0425 0.2082 0.06 Uiso 1 1 calc R
H22B H 0.6085 0.0169 0.1906 0.06 Uiso 1 1 calc R
H22C H 0.7343 -0.0016 0.2942 0.06 Uiso 1 1 calc R
C23 C 1.2839(2) -0.03722(8) 0.35740(17) 0.0307(5) Uani 1 1 d .
H23 H 1.2837 0.0009 0.3576 0.037 Uiso 1 1 calc R
C24 C 1.3759(2) -0.05506(9) 0.2998(2) 0.0439(6) Uani 1 1 d .
H24A H 1.3848 -0.0923 0.3045 0.066 Uiso 1 1 calc R
H24B H 1.4643 -0.0394 0.3349 0.066 Uiso 1 1 calc R
H24C H 1.3364 -0.0448 0.2239 0.066 Uiso 1 1 calc R
C25 C 1.3418(3) -0.05558(10) 0.47743(19) 0.0501(7) Uani 1 1 d .
H25A H 1.2847 -0.0432 0.5135 0.075 Uiso 1 1 calc R
H25B H 1.4325 -0.0421 0.5145 0.075 Uiso 1 1 calc R
H25C H 1.3444 -0.0929 0.4796 0.075 Uiso 1 1 calc R
C26 C 1.0690(3) 0.34509(10) 0.4057(2) 0.0500(6) Uani 1 1 d .
N1 N 1.05407(15) 0.03386(6) 0.26369(13) 0.0230(4) Uani 1 1 d .
N2 N 0.76520(17) 0.17968(7) 0.29459(15) 0.0336(4) Uani 1 1 d .
N3 N 1.24470(16) 0.11529(7) 0.25805(14) 0.0291(4) Uani 1 1 d .
N4 N 1.13828(17) 0.10756(6) 0.45013(13) 0.0277(4) Uani 1 1 d .
H4 H 1.1324 0.1419 0.4648 0.033 Uiso 1 1 calc R
N5 N 0.95435(17) 0.11058(6) 0.08581(13) 0.0280(4) Uani 1 1 d .
H5 H 0.865 0.106 0.0742 0.034 Uiso 1 1 calc R
O1 O 0.95426(13) 0.16043(5) 0.27227(11) 0.0281(3) Uani 1 1 d .
O4 O 1.0956(2) 0.28592(7) 0.16462(16) 0.0575(5) Uani 1 1 d .
O5 O 0.7121(2) 0.32162(8) 0.17615(16) 0.0676(6) Uani 1 1 d .
O6 O 0.9079(3) 0.28299(14) 0.5622(2) 0.1354(13) Uani 1 1 d .
O7 O 1.2740(2) 0.22840(7) 0.50193(15) 0.0597(5) Uani 1 1 d .
O8 O 1.1194(2) 0.38451(7) 0.43960(17) 0.0709(6) Uani 1 1 d .
Ti1 Ti 1.07371(3) 0.101016(13) 0.26710(3) 0.02115(9) Uani 1 1 d .
Mo1 Mo 0.98577(2) 0.275772(7) 0.355470(16) 0.03291(7) Uani 1 1 d .

loop_
_atom_site_aniso_label
_atom_site_aniso_U_11
_atom_site_aniso_U_22
_atom_site_aniso_U_33
_atom_site_aniso_U_23
_atom_site_aniso_U_13
_atom_site_aniso_U_12
C1 0.0264(11) 0.0309(12) 0.0207(10) 0.0042(9) 0.0084(9) 0.0039(9)
C2 0.0332(14) 0.0451(15) 0.0707(18) -0.0102(13) 0.0242(13) -0.0093(11)
C3 0.0401(15) 0.0555(17) 0.0766(19) -0.0107(14) 0.0360(14) 0.0014(12)
C4 0.0375(13) 0.0270(12) 0.0427(14) -0.0010(10) 0.0119(11) -0.0009(10)
C5 0.0562(17) 0.0343(14) 0.0492(15) -0.0024(12) 0.0302(14) 0.0101(12)
C6 0.065(2) 0.093(2) 0.0513(17) -0.0268(16) 0.0299(16) -0.0249(17)
C7 0.0511(16) 0.0297(12) 0.0339(13) 0.0003(10) 0.0103(12) -0.0138(11)
C8 0.0305(13) 0.0568(16) 0.0442(14) 0.0095(12) 0.0205(11) 0.0061(11)
C9 0.0405(14) 0.0453(15) 0.0657(17) -0.0002(13) 0.0292(13) -0.0125(11)
C10 0.0387(14) 0.0571(16) 0.0293(12) 0.0027(11) 0.0062(11) 0.0130(11)
C11 0.0550(17) 0.0677(18) 0.0323(13) 0.0023(12) 0.0225(12) -0.0177(13)
C12 0.0732(19) 0.0375(14) 0.0352(14) 0.0125(11) 0.0164(13) 0.0088(13)
C13 0.0579(16) 0.0413(14) 0.0286(12) 0.0009(10) 0.0211(12) 0.0080(11)
C14 0.0248(10) 0.0237(10) 0.0202(10) 0.0018(8) 0.0111(8) -0.0005(8)
C15 0.0264(11) 0.0273(11) 0.0247(10) 0.0035(8) 0.0122(9) -0.0011(8)
C16 0.0315(12) 0.0288(12) 0.0358(12) 0.0004(9) 0.0136(10) -0.0061(9)
C17 0.0433(14) 0.0217(11) 0.0462(14) 0.0036(10) 0.0221(11) -0.0023(10)
C18 0.0365(13) 0.0264(11) 0.0368(12) 0.0073(9) 0.0172(10) 0.0081(9)
C19 0.0262(11) 0.0287(11) 0.0231(10) 0.0049(8) 0.0123(9) 0.0040(8)
C20 0.0233(11) 0.0253(11) 0.0335(11) 0.0026(9) 0.0109(9) -0.0016(8)
C21 0.0353(14) 0.0521(16) 0.0362(13) 0.0063(11) 0.0075(11) 0.0070(11)
C22 0.0323(13) 0.0480(15) 0.0459(14) 0.0013(11) 0.0211(11) 0.0016(10)
C23 0.0253(11) 0.0308(12) 0.0302(11) 0.0030(9) 0.0047(9) 0.0067(9)
C24 0.0273(12) 0.0473(15) 0.0566(16) -0.0043(12) 0.0159(12) 0.0068(10)
C25 0.0526(16) 0.0517(16) 0.0323(13) 0.0073(12) 0.0017(12) 0.0031(12)
C26 0.0583(17) 0.0432(16) 0.0470(15) -0.0077(12) 0.0190(14) -0.0027(13)
N1 0.0194(9) 0.0256(9) 0.0227(8) 0.0022(7) 0.0068(7) 0.0021(7)
N2 0.0271(10) 0.0338(10) 0.0432(11) -0.0054(8) 0.0175(9) -0.0002(8)
N3 0.0219(9) 0.0355(10) 0.0317(10) 0.0034(8) 0.0124(8) -0.0012(7)
N4 0.0290(10) 0.0257(9) 0.0274(9) -0.0005(7) 0.0100(8) -0.0011(7)
N5 0.0278(9) 0.0289(10) 0.0270(9) 0.0042(7) 0.0105(8) 0.0046(7)
O1 0.0258(8) 0.0257(8) 0.0348(8) 0.0005(6) 0.0140(7) 0.0052(6)
O4 0.0721(14) 0.0582(12) 0.0578(12) 0.0012(9) 0.0423(11) -0.0077(9)
O5 0.0703(14) 0.0769(15) 0.0613(13) 0.0142(11) 0.0318(11) 0.0390(11)
O6 0.133(3) 0.235(4) 0.0706(17) -0.062(2) 0.0740(18) -0.050(2)
O7 0.0556(13) 0.0486(11) 0.0546(11) 0.0107(9) -0.0005(10) -0.0084(9)
O8 0.0867(16) 0.0389(11) 0.0786(14) -0.0209(10) 0.0232(12) -0.0177(10)
Ti1 0.01727(18) 0.02257(19) 0.02391(19) 0.00202(15) 0.00837(15) 0.00064(14)
Mo1 0.04069(12) 0.02912(11) 0.03050(11) -0.00610(8) 0.01564(9) -0.00453(8)

loop_
_atom_type_symbol
_atom_type_description
_atom_type_scat_dispersion_real
_atom_type_scat_dispersion_imag
_atom_type_scat_source
C C 0.0033 0.0016 'International Tables Vol C Tables 4.2.6.8 and 6.1.1.4'
H H 0 0 'International Tables Vol C Tables 4.2.6.8 and 6.1.1.4'
N N 0.0061 0.0033 'International Tables Vol C Tables 4.2.6.8 and 6.1.1.4'
O O 0.0106 0.006 'International Tables Vol C Tables 4.2.6.8 and 6.1.1.4'
Ti Ti 0.2776 0.4457 'International Tables Vol C Tables 4.2.6.8 and 6.1.1.4'
Mo Mo -1.6832 0.6857 'International Tables Vol C Tables 4.2.6.8 and 6.1.1.4'

loop_
_geom_angle_atom_site_label_1
_geom_angle_atom_site_label_2
_geom_angle_atom_site_label_3
_geom_angle
O1 C1 N2 113.47(18)
O1 C1 Mo1 119.38(14)
N2 C1 Mo1 127.09(14)
N2 C2 H2A 109.6
N2 C2 H2B 109.5
H2A C2 H2B 109.5
N2 C2 H2C 109.5
H2A C2 H2C 109.5
H2B C2 H2C 109.3
N2 C3 H3A 109.5
N2 C3 H3B 109.5
H3A C3 H3B 109.5
N2 C3 H3C 109.5
H3A C3 H3C 109.5
H3B C3 H3C 109.5
O4 C4 Mo1 174.12(19)
O5 C5 Mo1 174.9(2)
O6 C6 Mo1 175.7(3)
O7 C7 Mo1 175.6(2)
N3 C8 H8A 109.5
N3 C8 H8B 109.5
H8A C8 H8B 109.5
N3 C8 H8C 109.5
H8A C8 H8C 109.5
H8B C8 H8C 109.5
N3 C9 H9A 109.5
N3 C9 H9B 109.5
H9A C9 H9B 109.5
N3 C9 H9C 109.5
H9A C9 H9C 109.5
H9B C9 H9C 109.5
N4 C10 H10A 109.5
N4 C10 H10B 109.5
H10A C10 H10B 109.5
N4 C10 H10C 109.5
H10A C10 H10C 109.5
H10B C10 H10C 109.5
N4 C11 H11A 109.5
N4 C11 H11B 109.5
H11A C11 H11B 109.5
N4 C11 H11C 109.5
H11A C11 H11C 109.5
H11B C11 H11C 109.5
N5 C12 H12A 109.5
N5 C12 H12B 109.5
H12A C12 H12B 109.5
N5 C12 H12C 109.5
H12A C12 H12C 109.5
H12B C12 H12C 109.5
N5 C13 H13A 109.5
N5 C13 H13B 109.5
H13A C13 H13B 109.5
N5 C13 H13C 109.5
H13A C13 H13C 109.5
H13B C13 H13C 109.5
N1 C14 C15 120.93(17)
N1 C14 C19 120.45(17)
C15 C14 C19 118.59(18)
C16 C15 C14 119.46(18)
C16 C15 C20 119.24(18)
C14 C15 C20 121.29(17)
C17 C16 C15 121.4(2)
C17 C16 H16 119.3
C15 C16 H16 119.3
C18 C17 C16 119.3(2)
C18 C17 H17 120.3
C16 C17 H17 120.3
C17 C18 C19 121.92(19)
C17 C18 H18 119
C19 C18 H18 119
C18 C19 C14 119.26(18)
C18 C19 C23 119.34(18)
C14 C19 C23 121.40(18)
C15 C20 C22 111.11(17)
C15 C20 C21 112.34(18)
C22 C20 C21 110.39(18)
C15 C20 H20 107.6
C22 C20 H20 107.6
C21 C20 H20 107.6
C20 C21 H21A 109.5
C20 C21 H21B 109.5
H21A C21 H21B 109.5
C20 C21 H21C 109.5
H21A C21 H21C 109.5
H21B C21 H21C 109.5
C20 C22 H22A 109.5
C20 C22 H22B 109.5
H22A C22 H22B 109.5
C20 C22 H22C 109.5
H22A C22 H22C 109.5
H22B C22 H22C 109.5
C19 C23 C24 111.71(17)
C19 C23 C25 111.47(18)
C24 C23 C25 110.19(19)
C19 C23 H23 107.8
C24 C23 H23 107.8
C25 C23 H23 107.8
C23 C24 H24A 109.5
C23 C24 H24B 109.5
H24A C24 H24B 109.5
C23 C24 H24C 109.5
H24A C24 H24C 109.5
H24B C24 H24C 109.5
C23 C25 H25A 109.5
C23 C25 H25B 109.5
H25A C25 H25B 109.5
C23 C25 H25C 109.5
H25A C25 H25C 109.5
H25B C25 H25C 109.5
O8 C26 Mo1 176.9(2)
C14 N1 Ti1 175.53(14)
C1 N2 C3 124.29(19)
C1 N2 C2 122.52(18)
C3 N2 C2 113.19(18)
C8 N3 C9 111.18(18)
C8 N3 Ti1 133.68(15)
C9 N3 Ti1 115.11(14)
C10 N4 C11 110.49(18)
C10 N4 Ti1 114.33(13)
C11 N4 Ti1 111.99(13)
C10 N4 H4 106.5
C11 N4 H4 106.5
Ti1 N4 H4 106.5
C13 N5 C12 110.00(17)
C13 N5 Ti1 112.14(13)
C12 N5 Ti1 114.62(13)
C13 N5 H5 106.5
C12 N5 H5 106.5
Ti1 N5 H5 106.5
C1 O1 Ti1 164.88(13)
N1 Ti1 N3 107.33(7)
N1 Ti1 O1 133.32(7)
N3 Ti1 O1 119.30(7)
N1 Ti1 N5 93.96(7)
N3 Ti1 N5 93.95(7)
O1 Ti1 N5 81.39(6)
N1 Ti1 N4 94.90(7)
N3 Ti1 N4 98.90(7)
O1 Ti1 N4 80.67(6)
N5 Ti1 N4 161.46(6)
C26 Mo1 C7 87.71(10)
C26 Mo1 C6 85.32(11)
C7 Mo1 C6 90.13(12)
C26 Mo1 C5 93.47(10)
C7 Mo1 C5 173.40(10)
C6 Mo1 C5 96.44(12)
C26 Mo1 C4 88.46(10)
C7 Mo1 C4 88.21(9)
C6 Mo1 C4 173.63(10)
C5 Mo1 C4 85.34(9)
C26 Mo1 C1 178.25(9)
C7 Mo1 C1 91.84(8)
C6 Mo1 C1 92.99(10)
C5 Mo1 C1 87.17(8)
C4 Mo1 C1 93.22(8)

loop_
_geom_bond_atom_site_label_1
_geom_bond_atom_site_label_2
_geom_bond_distance
C1 O1 1.288(2)
C1 N2 1.344(3)
C1 Mo1 2.293(2)
C2 N2 1.460(3)
C2 H2A 0.9591
C2 H2B 0.9608
C2 H2C 0.9609
C3 N2 1.458(3)
C3 H3A 0.96
C3 H3B 0.96
C3 H3C 0.96
C4 O4 1.138(3)
C4 Mo1 2.040(3)
C5 O5 1.144(3)
C5 Mo1 2.035(3)
C6 O6 1.135(3)
C6 Mo1 2.018(3)
C7 O7 1.147(3)
C7 Mo1 2.016(3)
C8 N3 1.441(3)
C8 H8A 0.96
C8 H8B 0.96
C8 H8C 0.96
C9 N3 1.452(3)
C9 H9A 0.96
C9 H9B 0.96
C9 H9C 0.96
C10 N4 1.469(3)
C10 H10A 0.96
C10 H10B 0.96
C10 H10C 0.96
C11 N4 1.472(3)
C11 H11A 0.96
C11 H11B 0.96
C11 H11C 0.96
C12 N5 1.473(3)
C12 H12A 0.96
C12 H12B 0.96
C12 H12C 0.96
C13 N5 1.465(3)
C13 H13A 0.96
C13 H13B 0.96
C13 H13C 0.96
C14 N1 1.385(2)
C14 C15 1.421(3)
C14 C19 1.421(3)
C15 C16 1.387(3)
C15 C20 1.513(3)
C16 C17 1.381(3)
C16 H16 0.93
C17 C18 1.375(3)
C17 H17 0.93
C18 C19 1.383(3)
C18 H18 0.93
C19 C23 1.512(3)
C20 C22 1.526(3)
C20 C21 1.528(3)
C20 H20 0.98
C21 H21A 0.96
C21 H21B 0.96
C21 H21C 0.96
C22 H22A 0.96
C22 H22B 0.96
C22 H22C 0.96
C23 C24 1.525(3)
C23 C25 1.532(3)
C23 H23 0.98
C24 H24A 0.96
C24 H24B 0.96
C24 H24C 0.96
C25 H25A 0.96
C25 H25B 0.96
C25 H25C 0.96
C26 O8 1.151(3)
C26 Mo1 1.984(3)
N1 Ti1 1.7363(16)
N3 Ti1 1.9050(17)
N4 Ti1 2.2438(16)
N4 H4 0.91
N5 Ti1 2.2406(16)
N5 H5 0.91
O1 Ti1 2.0045(13)

loop_
_geom_hbond_atom_site_label_D
_geom_hbond_atom_site_label_H
_geom_hbond_atom_site_label_A
_geom_hbond_distance_DH
_geom_hbond_distance_HA
_geom_hbond_distance_DA
_geom_hbond_angle_DHA
N4 H4 O7 0.91 2.62 3.379(2) 141.1
